data_7206677
loop_
_publ_author_name
'Guerrero, Miguel'
'Pons, Josefina'
'Ros, Josep'
'Font-Bardia, Merc\`e'
'Vallcorba, Oriol'
'Rius, Jordi'
'Branchadell, Vicen\,c'
'Merko\,ci, Arben'

_publ_section_title
;
 Variable behaviour of flexible N,O-mixed pyrazole ligand towards Zn(ii),
 Cd(ii) and Hg(ii) ions. Synthesis, crystal structure and fluorescent
 properties
;
_journal_issue 21
_journal_name_full CrystEngComm
_journal_page_first 6457
_journal_paper_doi 10.1039/c1ce05626c
_journal_volume 13
_journal_year 2011
_chemical_formula_moiety 'C14 H22 Cd2 Cl4 N4 O2'
_chemical_formula_sum 'C14 H22 Cd2 Cl4 N4 O2'
_chemical_formula_weight 644.96
_chemical_name_systematic
;
?
;
_space_group_IT_number 2
_symmetry_cell_setting triclinic
_symmetry_space_group_name_Hall '-P 1'
_symmetry_space_group_name_H-M 'P -1'
_atom_sites_solution_hydrogens geom
_atom_sites_solution_primary direct
_atom_sites_solution_secondary difmap
_audit_creation_method SHELXL-97
_cell_angle_alpha 73.90(3)
_cell_angle_beta 81.76(4)
_cell_angle_gamma 65.32(2)
_cell_formula_units_Z 1
_cell_length_a 8.457(5)
_cell_length_b 8.555(4)
_cell_length_c 9.024(5)
_cell_measurement_reflns_used 2940
_cell_measurement_temperature 293(2)
_cell_measurement_theta_max 31
_cell_measurement_theta_min 3
_cell_volume 569.7(5)
_computing_cell_refinement AUTOMAR
_computing_data_collection MARXDS
_computing_data_reduction MARSCALE
_computing_molecular_graphics 'ORTEP (Brueggermann and Smith, 1990)'
_computing_publication_material 'PLATON (Spek, 1990)'
_computing_structure_refinement 'SHELXL-97 (Sheldrick, 1997)'
_computing_structure_solution 'SHELXS-97 (Sheldrick, 1997)'
_diffrn_ambient_temperature 293(2)
_diffrn_measured_fraction_theta_full 0.919
_diffrn_measured_fraction_theta_max 0.689
_diffrn_measurement_device_type 'MAR345 with image plate detector'
_diffrn_measurement_method 'phi scan'
_diffrn_radiation_monochromator graphite
_diffrn_radiation_source 'fine-focus sealed tube'
_diffrn_radiation_type MoK\a
_diffrn_radiation_wavelength 0.71073
_diffrn_reflns_av_R_equivalents 0.0298
_diffrn_reflns_av_sigmaI/netI 0.0282
_diffrn_reflns_limit_h_max 9
_diffrn_reflns_limit_h_min -10
_diffrn_reflns_limit_k_max 10
_diffrn_reflns_limit_k_min -11
_diffrn_reflns_limit_l_max 11
_diffrn_reflns_limit_l_min -11
_diffrn_reflns_number 4061
_diffrn_reflns_theta_full 25.00
_diffrn_reflns_theta_max 30.22
_diffrn_reflns_theta_min 2.35
_exptl_absorpt_coefficient_mu 2.350
_exptl_absorpt_correction_type none
_exptl_crystal_colour colourless
_exptl_crystal_density_diffrn 1.880
_exptl_crystal_density_method 'not measured'
_exptl_crystal_description prism
_exptl_crystal_F_000 314
_exptl_crystal_size_max 0.09
_exptl_crystal_size_mid 0.08
_exptl_crystal_size_min 0.07
_refine_diff_density_max 0.680
_refine_diff_density_min -0.970
_refine_diff_density_rms 0.153
_refine_ls_extinction_method none
_refine_ls_goodness_of_fit_ref 1.232
_refine_ls_hydrogen_treatment constr
_refine_ls_matrix_type full
_refine_ls_number_parameters 120
_refine_ls_number_reflns 2329
_refine_ls_number_restraints 0
_refine_ls_restrained_S_all 1.232
_refine_ls_R_factor_all 0.0371
_refine_ls_R_factor_gt 0.0347
_refine_ls_shift/su_max 0.001
_refine_ls_shift/su_mean 0.000
_refine_ls_structure_factor_coef Fsqd
_refine_ls_weighting_details 'calc w=1/[\s^2^(Fo^2^)+(0.0452P)^2^+1.7044P] where P=(Fo^2^+2Fc^2^)/3'
_refine_ls_weighting_scheme calc
_refine_ls_wR_factor_gt 0.1081
_refine_ls_wR_factor_ref 0.1146
_reflns_number_gt 2256
_reflns_number_total 2329
_reflns_threshold_expression >2sigma(I)
_cod_data_source_file c1ce05626c.txt
_cod_data_source_block finm1361
_cod_depositor_comments
;
The following automatic conversions were performed:

'_symmetry_cell_setting' value 'Triclinic' changed to 'triclinic'
according to /home/saulius/struct/CIF-dictionaries/cif_core.dic
dictionary named 'cif_core.dic' version 2.4.1 from 2010-06-29.

Automatic conversion script
Id: cif_fix_values 1715 2011-07-08 13:25:40Z adriana 
;
_cod_original_sg_symbol_H-M P-1
_cod_database_code 7206677

loop_
_symmetry_equiv_pos_as_xyz
'x, y, z'
'-x, -y, -z'

loop_
_atom_site_label
_atom_site_type_symbol
_atom_site_fract_x
_atom_site_fract_y
_atom_site_fract_z
_atom_site_U_iso_or_equiv
_atom_site_adp_type
_atom_site_occupancy
_atom_site_symmetry_multiplicity
_atom_site_calc_flag
_atom_site_refinement_flags
Cd1 Cd 0.08947(5) 0.86601(5) 0.19584(4) 0.03794(15) Uani 1 1 d .
Cl1 Cl -0.0724(2) 0.84195(17) -0.02193(16) 0.0484(3) Uani 1 1 d .
Cl2 Cl -0.1355(2) 0.8541(2) 0.39372(17) 0.0531(4) Uani 1 1 d .
O1 O 0.2493(6) 0.9051(6) 0.3774(5) 0.0538(10) Uani 1 1 d .
N1 N 0.3474(5) 0.6402(5) 0.1904(5) 0.0371(9) Uani 1 1 d .
N2 N 0.4977(6) 0.6489(6) 0.2179(5) 0.0394(9) Uani 1 1 d .
C1 C 0.3889(7) 0.4678(7) 0.2004(6) 0.0412(11) Uani 1 1 d .
C2 C 0.5610(8) 0.3719(7) 0.2345(7) 0.0484(13) Uani 1 1 d .
H2 H 0.6209 0.2501 0.2474 0.058 Uiso 1 1 calc R
C3 C 0.6284(7) 0.4876(7) 0.2461(6) 0.0431(12) Uani 1 1 d .
C4 C 0.2547(9) 0.4059(8) 0.1793(9) 0.0604(17) Uani 1 1 d .
H4A H 0.1750 0.4944 0.1028 0.091 Uiso 1 1 calc R
H4B H 0.1922 0.3860 0.2754 0.091 Uiso 1 1 calc R
H4C H 0.3105 0.2973 0.1462 0.091 Uiso 1 1 calc R
C5 C 0.8070(9) 0.4570(10) 0.2847(10) 0.0666(19) Uani 1 1 d .
H5A H 0.8480 0.5362 0.2084 0.100 Uiso 1 1 calc R
H5B H 0.8846 0.3367 0.2861 0.100 Uiso 1 1 calc R
H5C H 0.8030 0.4786 0.3843 0.100 Uiso 1 1 calc R
C6 C 0.5014(8) 0.8192(7) 0.2136(6) 0.0416(11) Uani 1 1 d .
H6A H 0.4355 0.9077 0.1268 0.050 Uiso 1 1 calc R
H6B H 0.6208 0.8093 0.1974 0.050 Uiso 1 1 calc R
C7 C 0.4269(8) 0.8806(8) 0.3597(7) 0.0472(13) Uani 1 1 d .
H7A H 0.4909 0.7929 0.4478 0.057 Uiso 1 1 calc R
H7B H 0.4368 0.9912 0.3536 0.057 Uiso 1 1 calc R

loop_
_atom_site_aniso_label
_atom_site_aniso_U_11
_atom_site_aniso_U_22
_atom_site_aniso_U_33
_atom_site_aniso_U_23
_atom_site_aniso_U_13
_atom_site_aniso_U_12
Cd1 0.0297(2) 0.0404(2) 0.0426(2) -0.01125(15) -0.00339(15) -0.01138(15)
Cl1 0.0568(9) 0.0428(6) 0.0531(7) -0.0059(5) -0.0188(6) -0.0251(6)
Cl2 0.0427(8) 0.0720(9) 0.0547(8) -0.0291(7) 0.0109(6) -0.0277(7)
O1 0.036(2) 0.078(3) 0.059(2) -0.036(2) 0.0023(18) -0.023(2)
N1 0.026(2) 0.039(2) 0.048(2) -0.0093(17) -0.0057(17) -0.0128(16)
N2 0.033(2) 0.044(2) 0.044(2) -0.0137(18) -0.0021(17) -0.0157(18)
C1 0.038(3) 0.042(3) 0.044(3) -0.009(2) -0.004(2) -0.016(2)
C2 0.045(3) 0.039(3) 0.054(3) -0.012(2) -0.002(2) -0.010(2)
C3 0.028(3) 0.045(3) 0.046(3) -0.008(2) -0.003(2) -0.007(2)
C4 0.056(4) 0.041(3) 0.088(5) -0.011(3) -0.015(3) -0.022(3)
C5 0.037(4) 0.066(4) 0.094(5) -0.020(4) -0.012(3) -0.013(3)
C6 0.038(3) 0.042(3) 0.048(3) -0.009(2) -0.003(2) -0.019(2)
C7 0.039(3) 0.054(3) 0.055(3) -0.021(3) -0.006(2) -0.019(2)

loop_
_atom_type_symbol
_atom_type_description
_atom_type_scat_dispersion_real
_atom_type_scat_dispersion_imag
_atom_type_scat_source
C C 0.0033 0.0016 'International Tables Vol C Tables 4.2.6.8 and 6.1.1.4'
H H 0.0000 0.0000 'International Tables Vol C Tables 4.2.6.8 and 6.1.1.4'
Cd Cd -0.8075 1.2024 'International Tables Vol C Tables 4.2.6.8 and 6.1.1.4'
Cl Cl 0.1484 0.1585 'International Tables Vol C Tables 4.2.6.8 and 6.1.1.4'
N N 0.0061 0.0033 'International Tables Vol C Tables 4.2.6.8 and 6.1.1.4'
O O 0.0106 0.0060 'International Tables Vol C Tables 4.2.6.8 and 6.1.1.4'

loop_
_geom_angle_atom_site_label_1
_geom_angle_atom_site_label_2
_geom_angle_atom_site_label_3
_geom_angle
_geom_angle_site_symmetry_1
_geom_angle_site_symmetry_3
N1 Cd1 Cl2 123.31(13) . .
N1 Cd1 O1 78.80(15) . .
Cl2 Cd1 O1 89.84(12) . .
N1 Cd1 Cl1 114.79(13) . 2_575
Cl2 Cd1 Cl1 120.37(6) . 2_575
O1 Cd1 Cl1 88.97(13) . 2_575
N1 Cd1 Cl1 100.97(12) . .
Cl2 Cd1 Cl1 94.67(7) . .
O1 Cd1 Cl1 174.67(12) . .
Cl1 Cd1 Cl1 86.31(6) 2_575 .
Cd1 Cl1 Cd1 93.69(6) 2_575 .
C7 O1 Cd1 125.4(3) . .
C1 N1 N2 105.3(4) . .
C1 N1 Cd1 131.2(4) . .
N2 N1 Cd1 121.5(3) . .
C3 N2 N1 111.2(4) . .
C3 N2 C6 128.5(5) . .
N1 N2 C6 120.3(4) . .
N1 C1 C2 109.7(5) . .
N1 C1 C4 120.8(5) . .
C2 C1 C4 129.5(5) . .
C3 C2 C1 107.5(5) . .
C3 C2 H2 126.2 . .
C1 C2 H2 126.2 . .
N2 C3 C2 106.3(5) . .
N2 C3 C5 122.7(6) . .
C2 C3 C5 131.0(5) . .
C1 C4 H4A 109.5 . .
C1 C4 H4B 109.5 . .
H4A C4 H4B 109.5 . .
C1 C4 H4C 109.5 . .
H4A C4 H4C 109.5 . .
H4B C4 H4C 109.5 . .
C3 C5 H5A 109.5 . .
C3 C5 H5B 109.5 . .
H5A C5 H5B 109.5 . .
C3 C5 H5C 109.5 . .
H5A C5 H5C 109.5 . .
H5B C5 H5C 109.5 . .
N2 C6 C7 112.8(5) . .
N2 C6 H6A 109.0 . .
C7 C6 H6A 109.0 . .
N2 C6 H6B 109.0 . .
C7 C6 H6B 109.0 . .
H6A C6 H6B 107.8 . .
O1 C7 C6 108.6(4) . .
O1 C7 H7A 110.0 . .
C6 C7 H7A 110.0 . .
O1 C7 H7B 110.0 . .
C6 C7 H7B 110.0 . .
H7A C7 H7B 108.4 . .

loop_
_geom_bond_atom_site_label_1
_geom_bond_atom_site_label_2
_geom_bond_distance
_geom_bond_site_symmetry_2
Cd1 N1 2.235(4) .
Cd1 Cl2 2.430(2) .
Cd1 O1 2.437(4) .
Cd1 Cl1 2.5130(19) 2_575
Cd1 Cl1 2.6475(18) .
Cl1 Cd1 2.5130(19) 2_575
O1 C7 1.419(8) .
N1 C1 1.345(7) .
N1 N2 1.365(6) .
N2 C3 1.342(6) .
N2 C6 1.460(7) .
C1 C2 1.370(8) .
C1 C4 1.492(9) .
C2 C3 1.365(8) .
C2 H2 0.9300 .
C3 C5 1.497(9) .
C4 H4A 0.9600 .
C4 H4B 0.9600 .
C4 H4C 0.9600 .
C5 H5A 0.9600 .
C5 H5B 0.9600 .
C5 H5C 0.9600 .
C6 C7 1.510(8) .
C6 H6A 0.9700 .
C6 H6B 0.9700 .
C7 H7A 0.9700 .
C7 H7B 0.9700 .
